data_7225171
loop_
_publ_author_name
'Yang, Yi'
'Shen, Kang'
'Lin, Jun-zhong'
'Zhou, Yong'
'Liu, Qiao-yun'
'Hang, Cheng'
'Abdelhamid, Hani Nasser'
'Zhang, Zhen-qin'
'Chen, Hong'

_publ_section_title
;
 A Zn-MOF constructed from electron-rich \p-conjugated ligands with an
 interpenetrated graphene-like net as an efficient nitroaromatic sensor
;
_journal_issue 51
_journal_name_full 'RSC Adv.'
_journal_page_first 45475
_journal_paper_doi 10.1039/C6RA00524A
_journal_volume 6
_journal_year 2016
_chemical_formula_sum 'C30 H23 N3 O5 Zn'
_chemical_formula_weight 570.88
_chemical_name_systematic
; 
 ? 
;
_space_group_IT_number 14
_symmetry_cell_setting monoclinic
_symmetry_space_group_name_Hall '-P 2yn'
_symmetry_space_group_name_H-M 'P 1 21/n 1'
_atom_sites_solution_hydrogens geom
_atom_sites_solution_primary direct
_atom_sites_solution_secondary difmap
_audit_creation_method SHELXL-97
_audit_update_record
;
2015-12-23 deposited with the CCDC.
2016-04-21 downloaded from the CCDC.
;
_cell_angle_alpha 90.00
_cell_angle_beta 102.863(4)
_cell_angle_gamma 90.00
_cell_formula_units_Z 4
_cell_length_a 9.861(2)
_cell_length_b 28.306(6)
_cell_length_c 10.024(2)
_cell_measurement_temperature 296(2)
_cell_volume 2727.7(10)
_computing_cell_refinement 'Bruker SMART'
_computing_data_collection 'Bruker SMART'
_computing_data_reduction 'Bruker SAINT'
_computing_molecular_graphics 'Bruker SHELXTL'
_computing_publication_material 'Bruker SHELXTL'
_computing_structure_refinement 'SHELXL-97 (Sheldrick, 1997)'
_computing_structure_solution 'SHELXS-97 (Sheldrick, 1990)'
_diffrn_ambient_temperature 296(2)
_diffrn_measured_fraction_theta_full 0.996
_diffrn_measured_fraction_theta_max 0.996
_diffrn_measurement_device_type 'CCD area detector'
_diffrn_measurement_method 'phi and omega scans'
_diffrn_radiation_monochromator graphite
_diffrn_radiation_source 'fine-focus sealed tube'
_diffrn_radiation_type MoK\a
_diffrn_radiation_wavelength 0.71073
_diffrn_reflns_av_R_equivalents 0.0483
_diffrn_reflns_av_sigmaI/netI 0.0435
_diffrn_reflns_limit_h_max 11
_diffrn_reflns_limit_h_min -10
_diffrn_reflns_limit_k_max 33
_diffrn_reflns_limit_k_min -33
_diffrn_reflns_limit_l_max 11
_diffrn_reflns_limit_l_min -11
_diffrn_reflns_number 19772
_diffrn_reflns_theta_full 25.00
_diffrn_reflns_theta_max 25.00
_diffrn_reflns_theta_min 2.20
_exptl_absorpt_coefficient_mu 0.944
_exptl_absorpt_correction_T_max 0.8200
_exptl_absorpt_correction_T_min 0.7923
_exptl_absorpt_correction_type multi-scan
_exptl_absorpt_process_details 'SANABS; Bruker??2000'
_exptl_crystal_colour yellow
_exptl_crystal_density_diffrn 1.390
_exptl_crystal_density_meas 1.388
_exptl_crystal_density_method 'not measured'
_exptl_crystal_description block
_exptl_crystal_F_000 1176
_exptl_crystal_size_max 0.26
_exptl_crystal_size_mid 0.24
_exptl_crystal_size_min 0.22
_refine_diff_density_max 0.517
_refine_diff_density_min -0.353
_refine_diff_density_rms 0.062
_refine_ls_extinction_method none
_refine_ls_goodness_of_fit_ref 1.035
_refine_ls_hydrogen_treatment mixed
_refine_ls_matrix_type full
_refine_ls_number_parameters 352
_refine_ls_number_reflns 4782
_refine_ls_number_restraints 6
_refine_ls_restrained_S_all 1.035
_refine_ls_R_factor_all 0.0613
_refine_ls_R_factor_gt 0.0452
_refine_ls_shift/su_max 0.000
_refine_ls_shift/su_mean 0.000
_refine_ls_structure_factor_coef Fsqd
_refine_ls_weighting_details 'calc w=1/[\s^2^(Fo^2^)+(0.0709P)^2^+1.6572P] where P=(Fo^2^+2Fc^2^)/3'
_refine_ls_weighting_scheme calc
_refine_ls_wR_factor_gt 0.1277
_refine_ls_wR_factor_ref 0.1348
_reflns_number_gt 3675
_reflns_number_total 4782
_reflns_threshold_expression >2sigma(I)
_cod_data_source_file c6ra00524a2.cif
_cod_data_source_block 1
_cod_depositor_comments
;
The following automatic conversions were performed:

'_symmetry_cell_setting' value 'Monoclinic' changed to 'monoclinic'
according to
/usr/data/users/saulius/crontab/automatic-downloads/rss-feeds/RSC/lib/dictionaries/cif_core.dic
dictionary named 'cif_core.dic' version 2.4.2 from 2011-04-26.

Automatic conversion script
Id: cif_fix_values 4268 2015-11-12 08:31:59Z antanas 
;
_cod_original_cell_volume 2727.9(10)
_cod_original_sg_symbol_H-M 'P2(1)/n '
_cod_database_code 7225171

loop_
_symmetry_equiv_pos_as_xyz
'x, y, z'
'-x+1/2, y+1/2, -z+1/2'
'-x, -y, -z'
'x-1/2, -y-1/2, z-1/2'

loop_
_atom_site_label
_atom_site_type_symbol
_atom_site_fract_x
_atom_site_fract_y
_atom_site_fract_z
_atom_site_U_iso_or_equiv
_atom_site_adp_type
_atom_site_occupancy
_atom_site_symmetry_multiplicity
_atom_site_calc_flag
_atom_site_refinement_flags
C1 C 0.3630(4) 0.12666(14) 1.0149(4) 0.0481(9) Uani 1 1 d .
C2 C 0.3894(3) 0.15215(12) 0.8918(3) 0.0392(8) Uani 1 1 d .
C3 C 0.3981(4) 0.20123(12) 0.8917(4) 0.0417(8) Uani 1 1 d .
H3 H 0.3805 0.2182 0.9654 0.050 Uiso 1 1 calc R
C4 C 0.4323(4) 0.22479(12) 0.7842(4) 0.0411(8) Uani 1 1 d .
H4 H 0.4365 0.2576 0.7854 0.049 Uiso 1 1 calc R
C5 C 0.4608(3) 0.20010(11) 0.6732(3) 0.0367(8) Uani 1 1 d .
C6 C 0.4518(4) 0.15132(12) 0.6731(4) 0.0425(8) Uani 1 1 d .
H6 H 0.4711 0.1343 0.6002 0.051 Uiso 1 1 calc R
C7 C 0.4147(4) 0.12778(12) 0.7794(4) 0.0446(9) Uani 1 1 d .
H7 H 0.4064 0.0951 0.7762 0.054 Uiso 1 1 calc R
C8 C 1.1888(4) 0.13452(14) 0.3590(4) 0.0555(10) Uani 1 1 d .
H8 H 1.2795 0.1455 0.3876 0.067 Uiso 1 1 calc R
C9 C 1.0863(4) 0.15527(14) 0.4121(4) 0.0555(10) Uani 1 1 d .
H9 H 1.1091 0.1792 0.4767 0.067 Uiso 1 1 calc R
C10 C 0.9496(4) 0.14078(11) 0.3700(3) 0.0390(8) Uani 1 1 d .
C11 C 0.9242(4) 0.10449(13) 0.2752(4) 0.0489(9) Uani 1 1 d .
H11 H 0.8342 0.0932 0.2439 0.059 Uiso 1 1 calc R
C12 C 1.0324(4) 0.08518(13) 0.2275(4) 0.0474(9) Uani 1 1 d .
H12 H 1.0127 0.0610 0.1634 0.057 Uiso 1 1 calc R
C13 C 0.8349(4) 0.16312(11) 0.4212(3) 0.0394(8) Uani 1 1 d .
C14 C 0.8535(4) 0.17728(13) 0.5571(4) 0.0455(9) Uani 1 1 d .
H14 H 0.9393 0.1730 0.6171 0.055 Uiso 1 1 calc R
C15 C 0.7451(4) 0.19758(13) 0.6033(4) 0.0479(9) Uani 1 1 d .
H15 H 0.7585 0.2070 0.6942 0.057 Uiso 1 1 calc R
C16 C 0.6168(4) 0.20400(11) 0.5155(3) 0.0391(8) Uani 1 1 d .
C17 C 0.5990(4) 0.19112(12) 0.3803(4) 0.0443(9) Uani 1 1 d .
H17 H 0.5142 0.1964 0.3196 0.053 Uiso 1 1 calc R
C18 C 0.7063(4) 0.17044(13) 0.3348(4) 0.0442(8) Uani 1 1 d .
H18 H 0.6922 0.1611 0.2438 0.053 Uiso 1 1 calc R
C19 C 0.1698(4) 0.47589(12) 0.4143(4) 0.0469(9) Uani 1 1 d .
H19 H 0.1078 0.4907 0.4582 0.056 Uiso 1 1 calc R
C20 C 0.2070(4) 0.42995(12) 0.4487(4) 0.0466(9) Uani 1 1 d .
H20 H 0.1691 0.4142 0.5133 0.056 Uiso 1 1 calc R
C21 C 0.3019(4) 0.40697(11) 0.3863(3) 0.0384(8) Uani 1 1 d .
C22 C 0.3481(5) 0.43225(12) 0.2868(4) 0.0518(10) Uani 1 1 d .
H22 H 0.4089 0.4182 0.2397 0.062 Uiso 1 1 calc R
C23 C 0.3048(5) 0.47762(13) 0.2573(4) 0.0536(10) Uani 1 1 d .
H23 H 0.3371 0.4936 0.1895 0.064 Uiso 1 1 calc R
C24 C 0.3517(4) 0.35878(11) 0.4276(3) 0.0368(8) Uani 1 1 d .
C25 C 0.2668(4) 0.32591(11) 0.4728(3) 0.0384(8) Uani 1 1 d .
H25 H 0.1756 0.3341 0.4737 0.046 Uiso 1 1 calc R
C26 C 0.3150(4) 0.28156(12) 0.5162(3) 0.0399(8) Uani 1 1 d .
H26 H 0.2557 0.2601 0.5446 0.048 Uiso 1 1 calc R
C27 C 0.4517(4) 0.26842(11) 0.5180(3) 0.0376(8) Uani 1 1 d .
C28 C 0.5369(4) 0.30103(12) 0.4718(4) 0.0471(9) Uani 1 1 d .
H28 H 0.6283 0.2930 0.4716 0.056 Uiso 1 1 calc R
C29 C 0.4868(4) 0.34508(12) 0.4265(4) 0.0451(9) Uani 1 1 d .
H29 H 0.5447 0.3661 0.3944 0.054 Uiso 1 1 calc R
C30 C 0.5831(5) 0.05800(19) 1.3626(6) 0.0733(13) Uani 1 1 d .
H30 H 0.6572 0.0554 1.4380 0.088 Uiso 1 1 calc R
N1 N 1.1642(3) 0.09936(10) 0.2685(3) 0.0421(7) Uani 1 1 d .
N2 N 0.2182(3) 0.50028(10) 0.3210(3) 0.0426(7) Uani 1 1 d .
N3 N 0.5037(3) 0.22418(10) 0.5653(3) 0.0447(7) Uani 1 1 d .
O1 O 0.3311(4) 0.08348(10) 1.0043(3) 0.0684(8) Uani 1 1 d .
O2 O 0.3744(3) 0.14831(13) 1.1242(3) 0.0741(9) Uani 1 1 d .
O3 O 0.6021(4) 0.04515(15) 1.2523(4) 0.0939(11) Uani 1 1 d .
O4 O 0.4705(3) 0.07455(10) 1.3823(3) 0.0643(8) Uani 1 1 d .
O5 O 0.1818(6) 0.0204(2) 0.7727(6) 0.157(2) Uani 1 1 d U
H5D H 0.2231 0.0383 0.8372 0.188 Uiso 1 1 d R
H5B H 0.2161 -0.0073 0.7847 0.235 Uiso 1 1 d R
Zn1 Zn 0.33287(4) 0.071008(13) 1.20600(4) 0.03995(16) Uani 1 1 d .

loop_
_atom_site_aniso_label
_atom_site_aniso_U_11
_atom_site_aniso_U_22
_atom_site_aniso_U_33
_atom_site_aniso_U_23
_atom_site_aniso_U_13
_atom_site_aniso_U_12
C1 0.034(2) 0.056(2) 0.060(3) 0.016(2) 0.0230(17) 0.0019(17)
C2 0.0312(19) 0.0446(19) 0.0455(19) 0.0070(16) 0.0166(15) 0.0017(15)
C3 0.044(2) 0.0431(19) 0.0453(19) -0.0006(16) 0.0247(16) 0.0065(16)
C4 0.045(2) 0.0303(17) 0.054(2) -0.0008(15) 0.0249(17) 0.0048(15)
C5 0.0344(19) 0.0389(18) 0.0406(18) 0.0052(14) 0.0164(14) 0.0077(15)
C6 0.053(2) 0.0356(18) 0.0446(19) -0.0019(15) 0.0229(16) 0.0040(16)
C7 0.050(2) 0.0327(18) 0.055(2) 0.0047(16) 0.0197(17) 0.0029(16)
C8 0.045(2) 0.052(2) 0.075(3) -0.016(2) 0.024(2) -0.0030(18)
C9 0.053(3) 0.051(2) 0.067(3) -0.0215(19) 0.023(2) -0.0037(19)
C10 0.047(2) 0.0339(17) 0.0423(19) 0.0007(15) 0.0230(16) 0.0020(15)
C11 0.042(2) 0.051(2) 0.056(2) -0.0076(18) 0.0150(17) 0.0016(17)
C12 0.050(2) 0.047(2) 0.048(2) -0.0085(16) 0.0166(17) 0.0032(18)
C13 0.046(2) 0.0325(17) 0.0452(19) 0.0036(14) 0.0228(16) 0.0017(15)
C14 0.049(2) 0.052(2) 0.0389(19) 0.0039(16) 0.0166(16) 0.0127(18)
C15 0.060(3) 0.053(2) 0.0367(19) 0.0016(16) 0.0236(18) 0.0143(18)
C16 0.046(2) 0.0338(17) 0.0440(19) 0.0091(15) 0.0247(16) 0.0092(15)
C17 0.043(2) 0.046(2) 0.048(2) 0.0047(16) 0.0173(16) 0.0075(17)
C18 0.051(2) 0.050(2) 0.0362(18) -0.0046(16) 0.0179(16) 0.0006(17)
C19 0.050(2) 0.0336(18) 0.065(2) 0.0022(17) 0.0303(19) 0.0038(16)
C20 0.051(2) 0.0380(19) 0.057(2) 0.0108(17) 0.0258(18) 0.0008(17)
C21 0.043(2) 0.0311(17) 0.0431(19) -0.0002(14) 0.0132(15) 0.0015(15)
C22 0.073(3) 0.0343(19) 0.058(2) -0.0015(17) 0.037(2) 0.0083(18)
C23 0.080(3) 0.0373(19) 0.054(2) 0.0035(17) 0.038(2) 0.0034(19)
C24 0.041(2) 0.0303(17) 0.0416(18) 0.0004(14) 0.0143(15) 0.0020(14)
C25 0.0345(19) 0.0370(18) 0.0455(19) 0.0026(15) 0.0129(15) 0.0014(15)
C26 0.039(2) 0.0368(18) 0.047(2) 0.0048(15) 0.0169(15) 0.0004(15)
C27 0.042(2) 0.0343(17) 0.0404(18) 0.0048(14) 0.0186(15) 0.0045(15)
C28 0.040(2) 0.041(2) 0.066(2) 0.0031(17) 0.0239(18) 0.0050(16)
C29 0.045(2) 0.0360(18) 0.061(2) 0.0063(16) 0.0255(18) -0.0044(16)
C30 0.057(3) 0.082(3) 0.076(3) 0.002(3) 0.004(3) -0.006(3)
N1 0.0464(19) 0.0398(16) 0.0467(17) -0.0058(13) 0.0244(14) 0.0013(14)
N2 0.0503(18) 0.0318(15) 0.0514(17) 0.0023(13) 0.0232(14) 0.0030(13)
N3 0.0547(19) 0.0360(15) 0.0540(18) 0.0131(13) 0.0345(15) 0.0160(14)
O1 0.090(2) 0.0536(17) 0.077(2) 0.0173(15) 0.0506(17) 0.0102(16)
O2 0.084(2) 0.100(2) 0.0424(16) 0.0101(16) 0.0213(15) -0.0257(19)
O3 0.076(2) 0.109(3) 0.105(3) -0.022(2) 0.037(2) -0.005(2)
O4 0.059(2) 0.0682(19) 0.0663(19) -0.0048(14) 0.0143(15) 0.0072(15)
O5 0.129(4) 0.143(5) 0.198(6) -0.027(4) 0.038(4) 0.007(3)
Zn1 0.0483(3) 0.0321(2) 0.0460(3) -0.00094(17) 0.02446(18) -0.00008(18)

loop_
_atom_type_symbol
_atom_type_description
_atom_type_scat_dispersion_real
_atom_type_scat_dispersion_imag
_atom_type_scat_source
C C 0.0033 0.0016 'International Tables Vol C Tables 4.2.6.8 and 6.1.1.4'
H H 0.0000 0.0000 'International Tables Vol C Tables 4.2.6.8 and 6.1.1.4'
N N 0.0061 0.0033 'International Tables Vol C Tables 4.2.6.8 and 6.1.1.4'
O O 0.0106 0.0060 'International Tables Vol C Tables 4.2.6.8 and 6.1.1.4'
Zn Zn 0.2839 1.4301 'International Tables Vol C Tables 4.2.6.8 and 6.1.1.4'

loop_
_geom_angle_atom_site_label_1
_geom_angle_atom_site_label_2
_geom_angle_atom_site_label_3
_geom_angle
_geom_angle_site_symmetry_1
_geom_angle_site_symmetry_3
O2 C1 O1 121.8(4) . .
O2 C1 C2 119.4(4) . .
O1 C1 C2 118.8(4) . .
C7 C2 C3 118.2(3) . .
C7 C2 C1 121.5(3) . .
C3 C2 C1 120.1(3) . .
C4 C3 C2 120.8(3) . .
C3 C4 C5 120.8(3) . .
C6 C5 C4 118.5(3) . .
C6 C5 N3 120.5(3) . .
C4 C5 N3 121.0(3) . .
C7 C6 C5 120.7(3) . .
C6 C7 C2 121.0(3) . .
N1 C8 C9 123.0(4) . .
C8 C9 C10 120.4(4) . .
C9 C10 C11 116.4(3) . .
C9 C10 C13 122.3(3) . .
C11 C10 C13 121.3(3) . .
C12 C11 C10 119.8(4) . .
N1 C12 C11 123.4(3) . .
C18 C13 C14 118.2(3) . .
C18 C13 C10 120.7(3) . .
C14 C13 C10 121.1(3) . .
C15 C14 C13 120.3(3) . .
C14 C15 C16 120.5(3) . .
C17 C16 C15 119.3(3) . .
C17 C16 N3 120.6(3) . .
C15 C16 N3 120.1(3) . .
C18 C17 C16 120.0(3) . .
C17 C18 C13 121.6(3) . .
N2 C19 C20 123.3(3) . .
C19 C20 C21 119.7(3) . .
C22 C21 C20 116.3(3) . .
C22 C21 C24 122.5(3) . .
C20 C21 C24 121.2(3) . .
C23 C22 C21 120.3(3) . .
N2 C23 C22 123.4(3) . .
C29 C24 C25 117.6(3) . .
C29 C24 C21 121.0(3) . .
C25 C24 C21 121.4(3) . .
C26 C25 C24 121.4(3) . .
C25 C26 C27 120.8(3) . .
N3 C27 C28 120.2(3) . .
N3 C27 C26 121.7(3) . .
C28 C27 C26 118.1(3) . .
C29 C28 C27 120.6(3) . .
C28 C29 C24 121.5(3) . .
O3 C30 O4 124.9(5) . .
C8 N1 C12 116.9(3) . .
C8 N1 Zn1 117.3(3) . 1_654
C12 N1 Zn1 125.8(2) . 1_654
C19 N2 C23 116.9(3) . .
C19 N2 Zn1 118.6(2) . 2_556
C23 N2 Zn1 124.3(2) . 2_556
C27 N3 C5 122.7(3) . .
C27 N3 C16 119.5(3) . .
C5 N3 C16 117.4(3) . .
C1 O1 Zn1 97.9(3) . .
C1 O2 Zn1 82.1(2) . .
C30 O4 Zn1 107.1(3) . .
O4 Zn1 O1 136.63(14) . .
O4 Zn1 N1 98.52(12) . 1_456
O1 Zn1 N1 113.69(12) . 1_456
O4 Zn1 N2 105.37(12) . 2_546
O1 Zn1 N2 95.12(12) . 2_546
N1 Zn1 N2 103.11(12) 1_456 2_546
O4 Zn1 O2 97.11(11) . .
O1 Zn1 O2 58.06(11) . .
N1 Zn1 O2 87.70(12) 1_456 .
N2 Zn1 O2 153.10(11) 2_546 .

loop_
_geom_bond_atom_site_label_1
_geom_bond_atom_site_label_2
_geom_bond_distance
_geom_bond_site_symmetry_2
C1 O2 1.238(5) .
C1 O1 1.260(5) .
C1 C2 1.501(5) .
C2 C7 1.390(5) .
C2 C3 1.392(5) .
C3 C4 1.372(5) .
C4 C5 1.394(5) .
C5 C6 1.384(5) .
C5 N3 1.420(4) .
C6 C7 1.374(5) .
C8 N1 1.332(5) .
C8 C9 1.375(5) .
C9 C10 1.382(5) .
C10 C11 1.383(5) .
C10 C13 1.483(5) .
C11 C12 1.376(5) .
C12 N1 1.334(5) .
C13 C18 1.382(5) .
C13 C14 1.393(5) .
C14 C15 1.381(5) .
C15 C16 1.383(5) .
C16 C17 1.377(5) .
C16 N3 1.438(4) .
C17 C18 1.373(5) .
C19 N2 1.332(4) .
C19 C20 1.374(5) .
C20 C21 1.396(5) .
C21 C22 1.385(5) .
C21 C24 1.478(5) .
C22 C23 1.365(5) .
C23 N2 1.338(5) .
C24 C29 1.390(5) .
C24 C25 1.393(5) .
C25 C26 1.378(5) .
C26 C27 1.394(5) .
C27 N3 1.396(4) .
C27 C28 1.395(5) .
C28 C29 1.380(5) .
C30 O3 1.217(6) .
C30 O4 1.261(6) .
N1 Zn1 2.066(3) 1_654
N2 Zn1 2.068(3) 2_556
O1 Zn1 2.049(3) .
O2 Zn1 2.404(3) .
O4 Zn1 1.976(3) .
Zn1 N1 2.066(3) 1_456
Zn1 N2 2.068(3) 2_546
